data_7103452
loop_
_publ_author_name
'K\"uhn, Elisabeth'
'Bulach, V\'eronique'
'Hosseini, Mir Wais'

_publ_section_title
;
 Molecular tectonics: control of pore size and polarity in 3-D
 hexagonal coordination networks based on porphyrins and a zinc cation.
;
_journal_issue 41
_journal_name_full 'Chemical communications (Cambridge, England)'
_journal_page_first 5104
_journal_page_last 5106
_journal_paper_doi 10.1039/b812831f
_journal_year 2008
_chemical_formula_sum 'C44 H28 N8 O2 Zn'
_chemical_formula_weight 766.11
_chemical_name_systematic
;
?
;
_space_group_IT_number 148
_symmetry_cell_setting trigonal
_symmetry_space_group_name_Hall '-R 3'
_symmetry_space_group_name_H-M 'R -3 :H'
_atom_sites_solution_hydrogens geom
_atom_sites_solution_primary direct
_atom_sites_solution_secondary difmap
_audit_creation_method SHELXL-97
_cell_angle_alpha 90.00
_cell_angle_beta 90.00
_cell_angle_gamma 120.00
_cell_formula_units_Z 9
_cell_length_a 32.9346(7)
_cell_length_b 32.9346(7)
_cell_length_c 9.1639(4)
_cell_measurement_reflns_used 5860
_cell_measurement_temperature 173(2)
_cell_measurement_theta_max 24.60
_cell_measurement_theta_min 2.14
_cell_volume 8608.3(5)
_computing_cell_refinement 'Bruker SMART'
_computing_data_collection 'Bruker SMART'
_computing_data_reduction 'Bruker SAINT'
_computing_molecular_graphics 'Bruker SHELXTL'
_computing_publication_material 'Bruker SHELXTL'
_computing_structure_refinement 'SHELXL-97 (Sheldrick, 1997)'
_computing_structure_solution 'SHELXS-97 (Sheldrick, 1990)'
_diffrn_ambient_temperature 173(2)
_diffrn_measured_fraction_theta_full 1.000
_diffrn_measured_fraction_theta_max 1.000
_diffrn_measurement_device_type 'CCD area detector'
_diffrn_measurement_method 'phi and omega scans'
_diffrn_radiation_monochromator graphite
_diffrn_radiation_source 'fine-focus sealed tube'
_diffrn_radiation_type MoK\a
_diffrn_radiation_wavelength 0.71073
_diffrn_reflns_av_R_equivalents 0.0564
_diffrn_reflns_av_sigmaI/netI 0.0397
_diffrn_reflns_limit_h_max 42
_diffrn_reflns_limit_h_min -42
_diffrn_reflns_limit_k_max 42
_diffrn_reflns_limit_k_min -42
_diffrn_reflns_limit_l_max 11
_diffrn_reflns_limit_l_min -11
_diffrn_reflns_number 34324
_diffrn_reflns_theta_full 27.51
_diffrn_reflns_theta_max 27.51
_diffrn_reflns_theta_min 2.33
_exptl_absorpt_coefficient_mu 0.691
_exptl_absorpt_correction_T_max 0.9342
_exptl_absorpt_correction_T_min 0.8093
_exptl_absorpt_correction_type multi-scan
_exptl_absorpt_process_details sadabs
_exptl_crystal_colour red
_exptl_crystal_density_diffrn 1.330
_exptl_crystal_density_meas ?
_exptl_crystal_density_method 'not measured'
_exptl_crystal_description hexagonal
_exptl_crystal_F_000 3546
_exptl_crystal_size_max 0.32
_exptl_crystal_size_mid 0.20
_exptl_crystal_size_min 0.10
_refine_diff_density_max 2.025
_refine_diff_density_min -1.519
_refine_diff_density_rms 0.101
_refine_ls_extinction_method none
_refine_ls_goodness_of_fit_ref 1.052
_refine_ls_hydrogen_treatment constr
_refine_ls_matrix_type full
_refine_ls_number_parameters 238
_refine_ls_number_reflns 4393
_refine_ls_number_restraints 0
_refine_ls_restrained_S_all 1.052
_refine_ls_R_factor_all 0.0829
_refine_ls_R_factor_gt 0.0623
_refine_ls_shift/su_max 0.000
_refine_ls_shift/su_mean 0.000
_refine_ls_structure_factor_coef Fsqd
_refine_ls_weighting_details 'calc w=1/[\s^2^(Fo^2^)+(0.0765P)^2^+61.8233P] where P=(Fo^2^+2Fc^2^)/3'
_refine_ls_weighting_scheme calc
_refine_ls_wR_factor_gt 0.1624
_refine_ls_wR_factor_ref 0.1781
_reflns_number_gt 3397
_reflns_number_total 4393
_reflns_threshold_expression >2sigma(I)
_cod_data_source_file b812831f.txt
_cod_data_source_block e1298a
_cod_depositor_comments
;
The following automatic conversions were performed:
'_symmetry_cell_setting' value 'Trigonal' changed to 'trigonal' according
to '/home/saulius/struct/CIF-dictionaries/cif_core.dic' dictionary named
'cif_core.dic' version 2.4.1 from 2010-06-29.

Automatic conversion script
Id: cif_fix_enum 1527 2010-12-29 10:47:43Z saulius 

The following automatic conversions were performed:

'_exptl_crystal_density_meas' value 'none' was changed to '?' - the
value is perceived as not measured.

Automatic conversion script
Id: cif_fix_values 3008 2015-01-20 13:52:24Z robertas 
;
_cod_original_sg_symbol_H-M R-3
_cod_database_code 7103452

loop_
_symmetry_equiv_pos_as_xyz
'x, y, z'
'-y, x-y, z'
'-x+y, -x, z'
'x+2/3, y+1/3, z+1/3'
'-y+2/3, x-y+1/3, z+1/3'
'-x+y+2/3, -x+1/3, z+1/3'
'x+1/3, y+2/3, z+2/3'
'-y+1/3, x-y+2/3, z+2/3'
'-x+y+1/3, -x+2/3, z+2/3'
'-x, -y, -z'
'y, -x+y, -z'
'x-y, x, -z'
'-x+2/3, -y+1/3, -z+1/3'
'y+2/3, -x+y+1/3, -z+1/3'
'x-y+2/3, x+1/3, -z+1/3'
'-x+1/3, -y+2/3, -z+2/3'
'y+1/3, -x+y+2/3, -z+2/3'
'x-y+1/3, x+2/3, -z+2/3'

loop_
_atom_site_label
_atom_site_type_symbol
_atom_site_fract_x
_atom_site_fract_y
_atom_site_fract_z
_atom_site_U_iso_or_equiv
_atom_site_adp_type
_atom_site_occupancy
_atom_site_symmetry_multiplicity
_atom_site_calc_flag
_atom_site_refinement_flags
_atom_site_disorder_assembly
_atom_site_disorder_group
Zn1 Zn 0.5000 0.0000 0.0000 0.02206(18) Uani 1 2 d S . .
N1 N 0.53316(10) -0.00207(10) -0.1896(3) 0.0258(6) Uani 1 1 d . . .
N2 N 0.55969(9) 0.05933(10) 0.0710(3) 0.0244(6) Uani 1 1 d . . .
N3 N 0.46682(11) 0.04277(11) -0.0920(3) 0.0303(7) Uani 1 1 d . . .
C1 C 0.51555(12) -0.03594(13) -0.2953(4) 0.0278(7) Uani 1 1 d . . .
C2 C 0.55311(13) -0.02965(14) -0.3915(4) 0.0357(9) Uani 1 1 d . . .
H2 H 0.5502 -0.0480 -0.4750 0.043 Uiso 1 1 calc R . .
C3 C 0.59316(14) 0.00732(15) -0.3403(4) 0.0377(9) Uani 1 1 d . . .
H3 H 0.6237 0.0196 -0.3804 0.045 Uiso 1 1 calc R . .
C4 C 0.58050(12) 0.02445(13) -0.2125(4) 0.0277(7) Uani 1 1 d . . .
C5 C 0.61229(12) 0.06121(13) -0.1229(4) 0.0285(7) Uani 1 1 d . . .
C6 C 0.60251(12) 0.07722(12) 0.0070(4) 0.0268(7) Uani 1 1 d . . .
C7 C 0.63739(13) 0.11455(14) 0.0970(4) 0.0341(8) Uani 1 1 d . . .
H7 H 0.6699 0.1333 0.0761 0.041 Uiso 1 1 calc R . .
C8 C 0.61502(13) 0.11771(14) 0.2161(4) 0.0336(8) Uani 1 1 d . . .
H8 H 0.6288 0.1389 0.2952 0.040 Uiso 1 1 calc R . .
C9 C 0.56614(12) 0.08276(12) 0.2004(4) 0.0263(7) Uani 1 1 d . . .
C10 C 0.53125(12) 0.07312(12) 0.3049(4) 0.0269(7) Uani 1 1 d . . .
C11 C 0.66265(12) 0.08568(13) -0.1683(4) 0.0289(7) Uani 1 1 d . . .
C12 C 0.69409(13) 0.07494(14) -0.1006(4) 0.0357(9) Uani 1 1 d . . .
H12 H 0.6836 0.0511 -0.0284 0.043 Uiso 1 1 calc R . .
C13 C 0.47627(14) 0.08293(14) -0.0267(4) 0.0357(9) Uani 1 1 d . . .
H13 H 0.5000 0.0953 0.0461 0.043 Uiso 1 1 calc R . .
C14 C 0.43290(14) 0.02558(14) -0.1930(4) 0.0332(8) Uani 1 1 d . . .
H14 H 0.4255 -0.0031 -0.2395 0.040 Uiso 1 1 calc R . .
C15 C 0.67964(13) 0.12013(15) -0.2738(4) 0.0358(8) Uani 1 1 d . . .
H15 H 0.6591 0.1280 -0.3232 0.043 Uiso 1 1 calc R . .
C16 C 0.54457(12) 0.10388(13) 0.4358(4) 0.0301(8) Uani 1 1 d . . .
C17 C 0.54223(13) 0.08510(14) 0.5736(4) 0.0350(8) Uani 1 1 d . . .
H17 H 0.5320 0.0527 0.5831 0.042 Uiso 1 1 calc R . .
C18 C 0.55450(15) 0.11290(16) 0.6967(4) 0.0422(10) Uani 1 1 d . . .
H18 H 0.5532 0.0997 0.7899 0.051 Uiso 1 1 calc R . .
C19 C 0.5685(3) 0.1597(2) 0.6842(7) 0.0841(11) Uani 1 1 d . . .
C20 C 0.57137(19) 0.17931(17) 0.5477(6) 0.0558(13) Uani 1 1 d . . .
H20 H 0.5814 0.2117 0.5392 0.067 Uiso 1 1 calc R . .
C21 C 0.55950(16) 0.15145(14) 0.4239(5) 0.0422(10) Uani 1 1 d . . .
H21 H 0.5616 0.1649 0.3306 0.051 Uiso 1 1 calc R . .
C22 C 0.5794(2) 0.1873(2) 0.8157(7) 0.0841(11) Uani 1 1 d . . .
N4 N 0.5864(2) 0.20685(19) 0.9242(5) 0.0841(11) Uani 1 1 d . . .
O1 O 0.6051(2) 0.3126(2) 0.4531(7) 0.1183(19) Uani 1 1 d . . .

loop_
_atom_site_aniso_label
_atom_site_aniso_U_11
_atom_site_aniso_U_22
_atom_site_aniso_U_33
_atom_site_aniso_U_23
_atom_site_aniso_U_13
_atom_site_aniso_U_12
Zn1 0.0165(3) 0.0264(3) 0.0244(3) -0.0013(2) -0.00005(19) 0.0115(2)
N1 0.0222(14) 0.0288(15) 0.0264(14) -0.0010(11) 0.0014(11) 0.0128(12)
N2 0.0193(13) 0.0255(14) 0.0278(14) -0.0025(11) -0.0003(11) 0.0109(12)
N3 0.0321(16) 0.0345(17) 0.0328(15) 0.0014(13) -0.0012(12) 0.0230(14)
C1 0.0277(18) 0.0299(18) 0.0279(17) -0.0014(14) 0.0012(13) 0.0159(15)
C2 0.0288(19) 0.041(2) 0.0354(19) -0.0094(16) 0.0042(15) 0.0161(17)
C3 0.0264(19) 0.048(2) 0.037(2) -0.0073(17) 0.0052(15) 0.0166(18)
C4 0.0227(17) 0.0317(18) 0.0288(17) -0.0007(14) 0.0033(13) 0.0137(15)
C5 0.0201(16) 0.0328(19) 0.0312(17) 0.0014(14) 0.0020(13) 0.0122(15)
C6 0.0222(16) 0.0288(18) 0.0287(17) -0.0001(13) -0.0025(13) 0.0121(14)
C7 0.0211(17) 0.034(2) 0.039(2) -0.0051(16) 0.0005(14) 0.0071(15)
C8 0.0259(18) 0.034(2) 0.0345(19) -0.0071(15) -0.0016(14) 0.0103(16)
C9 0.0242(17) 0.0259(17) 0.0286(17) -0.0031(13) -0.0021(13) 0.0123(14)
C10 0.0250(17) 0.0285(18) 0.0282(17) -0.0037(14) -0.0031(13) 0.0143(15)
C11 0.0193(16) 0.0340(19) 0.0291(17) -0.0037(14) 0.0011(13) 0.0100(15)
C12 0.0269(19) 0.041(2) 0.0352(19) 0.0081(16) 0.0045(15) 0.0139(17)
C13 0.039(2) 0.038(2) 0.038(2) -0.0042(16) -0.0093(16) 0.0246(18)
C14 0.043(2) 0.034(2) 0.0325(18) -0.0044(15) -0.0060(16) 0.0266(18)
C15 0.0253(18) 0.047(2) 0.0366(19) 0.0037(17) 0.0004(15) 0.0193(17)
C16 0.0236(17) 0.0296(18) 0.0344(18) -0.0055(14) 0.0012(14) 0.0112(15)
C17 0.033(2) 0.036(2) 0.0332(19) -0.0046(15) -0.0034(15) 0.0152(17)
C18 0.041(2) 0.050(3) 0.033(2) -0.0086(18) -0.0021(17) 0.021(2)
C19 0.092(3) 0.071(2) 0.063(2) -0.0361(16) -0.0009(17) 0.0215(19)
C20 0.063(3) 0.033(2) 0.058(3) -0.009(2) 0.006(2) 0.014(2)
C21 0.048(2) 0.031(2) 0.042(2) -0.0025(17) 0.0052(18) 0.0150(19)
C22 0.092(3) 0.071(2) 0.063(2) -0.0361(16) -0.0009(17) 0.0215(19)
N4 0.092(3) 0.071(2) 0.063(2) -0.0361(16) -0.0009(17) 0.0215(19)
O1 0.112(4) 0.092(4) 0.147(5) 0.002(4) 0.013(4) 0.048(3)

loop_
_atom_type_symbol
_atom_type_description
_atom_type_scat_dispersion_real
_atom_type_scat_dispersion_imag
_atom_type_scat_source
C C 0.0033 0.0016 'International Tables Vol C Tables 4.2.6.8 and 6.1.1.4'
H H 0.0000 0.0000 'International Tables Vol C Tables 4.2.6.8 and 6.1.1.4'
N N 0.0061 0.0033 'International Tables Vol C Tables 4.2.6.8 and 6.1.1.4'
Zn Zn 0.2839 1.4301 'International Tables Vol C Tables 4.2.6.8 and 6.1.1.4'
O O 0.0106 0.0060 'International Tables Vol C Tables 4.2.6.8 and 6.1.1.4'

loop_
_geom_angle_atom_site_label_1
_geom_angle_atom_site_label_2
_geom_angle_atom_site_label_3
_geom_angle
_geom_angle_site_symmetry_1
_geom_angle_site_symmetry_3
_geom_angle_publ_flag
N2 Zn1 N2 179.997(1) . 10_655 ?
N2 Zn1 N1 91.57(11) . . ?
N2 Zn1 N1 88.43(11) 10_655 . ?
N2 Zn1 N1 88.43(11) . 10_655 ?
N2 Zn1 N1 91.57(11) 10_655 10_655 ?
N1 Zn1 N1 179.998(1) . 10_655 ?
N2 Zn1 N3 86.89(11) . 10_655 ?
N2 Zn1 N3 93.10(11) 10_655 10_655 ?
N1 Zn1 N3 82.49(11) . 10_655 ?
N1 Zn1 N3 97.51(11) 10_655 10_655 ?
N2 Zn1 N3 93.11(11) . . ?
N2 Zn1 N3 86.90(11) 10_655 . ?
N1 Zn1 N3 97.51(11) . . ?
N1 Zn1 N3 82.49(11) 10_655 . ?
N3 Zn1 N3 180.00(10) 10_655 . ?
C1 N1 C4 107.2(3) . . ?
C1 N1 Zn1 127.2(2) . . ?
C4 N1 Zn1 123.9(2) . . ?
C6 N2 C9 107.1(3) . . ?
C6 N2 Zn1 124.4(2) . . ?
C9 N2 Zn1 127.7(2) . . ?
C14 N3 C13 117.3(3) . . ?
C14 N3 Zn1 122.6(2) . . ?
C13 N3 Zn1 119.2(2) . . ?
N1 C1 C10 125.8(3) . 10_655 ?
N1 C1 C2 109.3(3) . . ?
C10 C1 C2 124.8(3) 10_655 . ?
C3 C2 C1 107.2(3) . . ?
C3 C2 H2 126.4 . . ?
C1 C2 H2 126.4 . . ?
C2 C3 C4 106.8(3) . . ?
C2 C3 H3 126.6 . . ?
C4 C3 H3 126.6 . . ?
N1 C4 C5 125.6(3) . . ?
N1 C4 C3 109.4(3) . . ?
C5 C4 C3 124.9(3) . . ?
C4 C5 C6 127.4(3) . . ?
C4 C5 C11 116.8(3) . . ?
C6 C5 C11 115.7(3) . . ?
N2 C6 C5 125.9(3) . . ?
N2 C6 C7 109.4(3) . . ?
C5 C6 C7 124.6(3) . . ?
C8 C7 C6 107.1(3) . . ?
C8 C7 H7 126.5 . . ?
C6 C7 H7 126.5 . . ?
C7 C8 C9 107.0(3) . . ?
C7 C8 H8 126.5 . . ?
C9 C8 H8 126.5 . . ?
N2 C9 C10 125.6(3) . . ?
N2 C9 C8 109.4(3) . . ?
C10 C9 C8 124.9(3) . . ?
C9 C10 C1 124.6(3) . 10_655 ?
C9 C10 C16 117.8(3) . . ?
C1 C10 C16 117.6(3) 10_655 . ?
C15 C11 C12 118.2(3) . . ?
C15 C11 C5 121.5(3) . . ?
C12 C11 C5 120.2(3) . . ?
C14 C12 C11 118.8(4) 18_544 . ?
C14 C12 H12 120.6 18_544 . ?
C11 C12 H12 120.6 . . ?
N3 C13 C15 123.4(4) . 17_554 ?
N3 C13 H13 118.3 . . ?
C15 C13 H13 118.3 17_554 . ?
N3 C14 C12 123.1(3) . 17_554 ?
N3 C14 H14 118.4 . . ?
C12 C14 H14 118.4 17_554 . ?
C13 C15 C11 119.1(4) 18_544 . ?
C13 C15 H15 120.5 18_544 . ?
C11 C15 H15 120.5 . . ?
C17 C16 C21 118.8(3) . . ?
C17 C16 C10 119.8(3) . . ?
C21 C16 C10 121.4(3) . . ?
C18 C17 C16 120.9(4) . . ?
C18 C17 H17 119.5 . . ?
C16 C17 H17 119.5 . . ?
C19 C18 C17 119.9(4) . . ?
C19 C18 H18 120.0 . . ?
C17 C18 H18 120.0 . . ?
C18 C19 C20 120.2(5) . . ?
C18 C19 C22 118.4(6) . . ?
C20 C19 C22 121.4(6) . . ?
C21 C20 C19 119.8(5) . . ?
C21 C20 H20 120.1 . . ?
C19 C20 H20 120.1 . . ?
C20 C21 C16 120.3(4) . . ?
C20 C21 H21 119.8 . . ?
C16 C21 H21 119.8 . . ?
N4 C22 C19 176.1(8) . . ?

loop_
_geom_bond_atom_site_label_1
_geom_bond_atom_site_label_2
_geom_bond_distance
_geom_bond_site_symmetry_2
_geom_bond_publ_flag
Zn1 N2 2.065(3) . ?
Zn1 N2 2.065(3) 10_655 ?
Zn1 N1 2.072(3) . ?
Zn1 N1 2.072(3) 10_655 ?
Zn1 N3 2.330(3) 10_655 ?
Zn1 N3 2.330(3) . ?
N1 C1 1.368(4) . ?
N1 C4 1.369(4) . ?
N2 C6 1.360(4) . ?
N2 C9 1.372(4) . ?
N3 C14 1.339(5) . ?
N3 C13 1.339(5) . ?
C1 C10 1.413(5) 10_655 ?
C1 C2 1.447(5) . ?
C2 C3 1.355(5) . ?
C2 H2 0.9500 . ?
C3 C4 1.449(5) . ?
C3 H3 0.9500 . ?
C4 C5 1.403(5) . ?
C5 C6 1.404(5) . ?
C5 C11 1.495(5) . ?
C6 C7 1.449(5) . ?
C7 C8 1.350(5) . ?
C7 H7 0.9500 . ?
C8 C9 1.444(5) . ?
C8 H8 0.9500 . ?
C9 C10 1.404(5) . ?
C10 C1 1.413(5) 10_655 ?
C10 C16 1.488(5) . ?
C11 C15 1.379(5) . ?
C11 C12 1.396(5) . ?
C12 C14 1.378(5) 18_544 ?
C12 H12 0.9500 . ?
C13 C15 1.375(5) 17_554 ?
C13 H13 0.9500 . ?
C14 C12 1.378(5) 17_554 ?
C14 H14 0.9500 . ?
C15 C13 1.375(5) 18_544 ?
C15 H15 0.9500 . ?
C16 C17 1.391(5) . ?
C16 C21 1.392(5) . ?
C17 C18 1.380(5) . ?
C17 H17 0.9500 . ?
C18 C19 1.374(8) . ?
C18 H18 0.9500 . ?
C19 C20 1.390(8) . ?
C19 C22 1.443(7) . ?
C20 C21 1.387(6) . ?
C20 H20 0.9500 . ?
C21 H21 0.9500 . ?
C22 N4 1.144(7) . ?
